data_7030472
loop_
_publ_author_name
'Bonsu, Richard O.'
'Kim, Hankook'
'O'Donohue, Christopher'
'Korotkov, Roman Y.'
'McClain, K. Randall'
'Abboud, Khalil A.'
'Ellsworth, Ashley A.'
'Walker, Amy V.'
'Anderson, Timothy J.'
'McElwee-White, Lisa'

_publ_section_title
;
 Partially fluorinated oxo-alkoxide tungsten(vi) complexes as precursors
 for deposition of WOx nanomaterials.
;
_journal_issue 24
_journal_name_full 'Dalton transactions (Cambridge, England : 2003)'
_journal_page_first 9226
_journal_page_last 9233
_journal_paper_doi 10.1039/c4dt00407h
_journal_volume 43
_journal_year 2014
_chemical_formula_sum 'C16 H24 F12 O5 W'
_chemical_formula_weight 708.20
_space_group_IT_number 15
_symmetry_cell_setting monoclinic
_symmetry_space_group_name_Hall '-C 2yc'
_symmetry_space_group_name_H-M 'C 1 2/c 1'
_atom_sites_solution_hydrogens geom
_atom_sites_solution_primary direct
_atom_sites_solution_secondary difmap
_audit_creation_method SHELXL-97
_audit_update_record
;
2012-07-16 # Formatted by publCIF
;
_cell_angle_alpha 90.00
_cell_angle_beta 112.173(2)
_cell_angle_gamma 90.00
_cell_formula_units_Z 4
_cell_length_a 20.1356(18)
_cell_length_b 6.0103(6)
_cell_length_c 20.6144(19)
_cell_measurement_reflns_used 6015
_cell_measurement_temperature 100(2)
_cell_measurement_theta_max 28.24
_cell_measurement_theta_min 3.56
_cell_volume 2310.3(4)
_computing_cell_refinement 'Bruker APEX2'
_computing_data_collection 'Bruker APEX2 (Bruker, 2008)'
_computing_data_reduction 'Bruker SAINT (Bruker, 2008)'
_computing_molecular_graphics 'Bruker SHELXTL'
_computing_publication_material 'Bruker SHELXTL'
_computing_structure_refinement 'Bruker SHELXTL'
_computing_structure_solution 'Bruker SHELXTL (Bruker, 2008)'
_diffrn_ambient_temperature 100(2)
_diffrn_measured_fraction_theta_full 0.998
_diffrn_measured_fraction_theta_max 0.998
_diffrn_measurement_device_type 'Bruker APEX-II DUO'
_diffrn_measurement_method 'phi and omega scans'
_diffrn_radiation_monochromator 'Bruker Triumph'
_diffrn_radiation_source 'fine-focus sealed tube'
_diffrn_radiation_type MoK\a
_diffrn_radiation_wavelength 0.71073
_diffrn_reflns_av_R_equivalents 0.0267
_diffrn_reflns_av_sigmaI/netI 0.0249
_diffrn_reflns_limit_h_max 26
_diffrn_reflns_limit_h_min -25
_diffrn_reflns_limit_k_max 7
_diffrn_reflns_limit_k_min -7
_diffrn_reflns_limit_l_max 25
_diffrn_reflns_limit_l_min -26
_diffrn_reflns_number 10645
_diffrn_reflns_theta_full 27.50
_diffrn_reflns_theta_max 27.50
_diffrn_reflns_theta_min 2.13
_exptl_absorpt_coefficient_mu 5.121
_exptl_absorpt_correction_T_max 0.6848
_exptl_absorpt_correction_T_min 0.4946
_exptl_absorpt_correction_type numerical
_exptl_absorpt_process_details 'based on measured indexed crystal faces, Bruker SHELXTL  v6.14 (Bruker 2008)'
_exptl_crystal_colour colourless
_exptl_crystal_density_diffrn 2.036
_exptl_crystal_density_method 'not measured'
_exptl_crystal_description needles
_exptl_crystal_F_000 1368
_exptl_crystal_size_max 0.16
_exptl_crystal_size_mid 0.13
_exptl_crystal_size_min 0.08
_refine_diff_density_max 3.774
_refine_diff_density_min -0.897
_refine_diff_density_rms 0.112
_refine_ls_extinction_method none
_refine_ls_goodness_of_fit_ref 1.040
_refine_ls_hydrogen_treatment constr
_refine_ls_matrix_type full
_refine_ls_number_parameters 159
_refine_ls_number_reflns 2652
_refine_ls_number_restraints 0
_refine_ls_restrained_S_all 1.040
_refine_ls_R_factor_all 0.0223
_refine_ls_R_factor_gt 0.0202
_refine_ls_shift/su_max 0.000
_refine_ls_shift/su_mean 0.000
_refine_ls_structure_factor_coef Fsqd
_refine_ls_weighting_details 'calc w=1/[\s^2^(Fo^2^)+(0.0163P)^2^+8.8188P] where P=(Fo^2^+2Fc^2^)/3'
_refine_ls_weighting_scheme calc
_refine_ls_wR_factor_gt 0.0432
_refine_ls_wR_factor_ref 0.0441
_reflns_number_gt 2517
_reflns_number_total 2652
_reflns_threshold_expression I>2\s(I)
_cod_data_source_file c4dt00407h2.cif
_cod_data_source_block bonsu8
_cod_depositor_comments 'Adding full bibliography for 7030471--7030472.cif.'
_cod_original_sg_symbol_H-M C2/c
_cod_database_code 7030472

loop_
_symmetry_equiv_pos_as_xyz
'x, y, z'
'-x, y, -z+1/2'
'x+1/2, y+1/2, z'
'-x+1/2, y+1/2, -z+1/2'
'-x, -y, -z'
'x, -y, z-1/2'
'-x+1/2, -y+1/2, -z'
'x+1/2, -y+1/2, z-1/2'

loop_
_atom_site_label
_atom_site_type_symbol
_atom_site_fract_x
_atom_site_fract_y
_atom_site_fract_z
_atom_site_U_iso_or_equiv
_atom_site_adp_type
_atom_site_occupancy
_atom_site_symmetry_multiplicity
_atom_site_calc_flag
_atom_site_refinement_flags
W1 W 0.0000 0.26605(3) 0.2500 0.01076(5) Uani 1 2 d S
F1 F -0.02595(9) -0.0191(3) 0.41476(9) 0.0258(4) Uani 1 1 d .
F2 F -0.02829(9) 0.3103(3) 0.45531(9) 0.0242(4) Uani 1 1 d .
F3 F -0.11959(10) 0.0920(3) 0.43220(9) 0.0265(4) Uani 1 1 d .
F4 F 0.1904(1) 0.6888(4) 0.33967(10) 0.0329(5) Uani 1 1 d .
F5 F 0.23331(9) 0.3599(4) 0.36725(10) 0.0299(5) Uani 1 1 d .
F6 F 0.24085(9) 0.5963(3) 0.44792(9) 0.0264(4) Uani 1 1 d .
O1 O 0.0000 -0.0167(5) 0.2500 0.0208(6) Uani 1 2 d S
O2 O -0.04046(10) 0.3138(3) 0.3185(1) 0.0146(4) Uani 1 1 d .
O3 O 0.0867(1) 0.3713(4) 0.31592(10) 0.0216(5) Uani 1 1 d .
C1 C -0.10041(14) 0.2473(5) 0.33497(14) 0.0148(5) Uani 1 1 d .
C2 C -0.06790(15) 0.1571(5) 0.40976(14) 0.0158(6) Uani 1 1 d .
C3 C -0.14545(16) 0.4527(6) 0.33295(18) 0.0251(7) Uani 1 1 d .
H3A H -0.1158 0.5637 0.3661 0.038 Uiso 1 1 calc R
H3B H -0.1859 0.4112 0.3459 0.038 Uiso 1 1 calc R
H3C H -0.1636 0.5155 0.2856 0.038 Uiso 1 1 calc R
C4 C -0.14367(16) 0.0636(6) 0.28644(15) 0.0217(7) Uani 1 1 d .
H4A H -0.1650 0.1207 0.2384 0.033 Uiso 1 1 calc R
H4B H -0.1818 0.0139 0.3017 0.033 Uiso 1 1 calc R
H4C H -0.1120 -0.0619 0.2880 0.033 Uiso 1 1 calc R
C5 C 0.12565(14) 0.4434(5) 0.38593(14) 0.0142(5) Uani 1 1 d .
C6 C 0.19764(15) 0.5221(5) 0.38509(15) 0.0183(6) Uani 1 1 d .
C7 C 0.13844(17) 0.2516(5) 0.43638(17) 0.0261(7) Uani 1 1 d .
H7A H 0.1645 0.1335 0.4233 0.039 Uiso 1 1 calc R
H7B H 0.0923 0.1938 0.4347 0.039 Uiso 1 1 calc R
H7C H 0.1668 0.3029 0.4840 0.039 Uiso 1 1 calc R
C8 C 0.08768(16) 0.6383(5) 0.40370(16) 0.0211(6) Uani 1 1 d .
H8A H 0.0782 0.7533 0.3676 0.032 Uiso 1 1 calc R
H8B H 0.1181 0.6999 0.4493 0.032 Uiso 1 1 calc R
H8C H 0.0422 0.5875 0.4057 0.032 Uiso 1 1 calc R

loop_
_atom_site_aniso_label
_atom_site_aniso_U_11
_atom_site_aniso_U_22
_atom_site_aniso_U_33
_atom_site_aniso_U_23
_atom_site_aniso_U_13
_atom_site_aniso_U_12
W1 0.01021(7) 0.01329(9) 0.00871(7) 0.000 0.00349(5) 0.000
F1 0.0258(9) 0.0241(10) 0.0262(10) 0.0080(8) 0.0083(8) 0.0073(8)
F2 0.0274(9) 0.0307(11) 0.0144(8) -0.0046(7) 0.0079(7) -0.0097(8)
F3 0.0268(9) 0.0377(12) 0.0208(9) 0.0030(8) 0.0156(8) -0.0091(8)
F4 0.0297(10) 0.0404(13) 0.0303(10) 0.0102(9) 0.0135(8) -0.0109(9)
F5 0.0170(9) 0.0373(12) 0.0385(11) -0.0180(9) 0.0140(8) -0.0048(8)
F6 0.0180(8) 0.0387(12) 0.0192(9) -0.0110(8) 0.0032(7) -0.0109(8)
O1 0.0187(14) 0.0178(16) 0.0278(16) 0.000 0.0109(12) 0.000
O2 0.0136(9) 0.0202(11) 0.0119(9) -0.0008(8) 0.0070(7) -0.0038(8)
O3 0.0131(9) 0.0382(14) 0.0146(10) -0.0108(9) 0.0066(8) -0.0067(9)
C1 0.0150(12) 0.0174(15) 0.0138(12) 0.0026(11) 0.0076(10) -0.0011(11)
C2 0.0185(13) 0.0165(15) 0.0150(13) 0.0017(11) 0.0092(11) -0.0027(11)
C3 0.0185(14) 0.0247(18) 0.0350(18) 0.0066(14) 0.0135(13) 0.0042(13)
C4 0.0204(14) 0.0273(18) 0.0167(14) -0.0009(12) 0.0062(12) -0.0101(13)
C5 0.0131(12) 0.0171(15) 0.0123(13) -0.0019(11) 0.0048(10) -0.0020(11)
C6 0.0143(13) 0.0249(17) 0.0152(13) -0.0046(12) 0.0052(11) -0.0045(11)
C7 0.0218(14) 0.0236(18) 0.0318(17) 0.0087(14) 0.0087(13) -0.0010(13)
C8 0.0190(14) 0.0207(17) 0.0249(15) -0.0043(13) 0.0097(12) -0.0007(12)

loop_
_atom_type_symbol
_atom_type_description
_atom_type_scat_dispersion_real
_atom_type_scat_dispersion_imag
_atom_type_scat_source
C C 0.0033 0.0016 'International Tables Vol C Tables 4.2.6.8 and 6.1.1.4'
H H 0.0000 0.0000 'International Tables Vol C Tables 4.2.6.8 and 6.1.1.4'
O O 0.0106 0.0060 'International Tables Vol C Tables 4.2.6.8 and 6.1.1.4'
F F 0.0171 0.0103 'International Tables Vol C Tables 4.2.6.8 and 6.1.1.4'
W W -0.8490 6.8722 'International Tables Vol C Tables 4.2.6.8 and 6.1.1.4'

loop_
_geom_angle_atom_site_label_1
_geom_angle_atom_site_label_2
_geom_angle_atom_site_label_3
_geom_angle
_geom_angle_site_symmetry_1
_geom_angle_site_symmetry_3
O1 W1 O3 109.74(7) . .
O1 W1 O3 109.74(7) . 2
O3 W1 O3 140.51(15) . 2
O1 W1 O2 98.70(6) . .
O3 W1 O2 87.33(8) . .
O3 W1 O2 86.82(8) 2 .
O1 W1 O2 98.70(6) . 2
O3 W1 O2 86.82(8) . 2
O3 W1 O2 87.33(8) 2 2
O2 W1 O2 162.60(13) . 2
C1 O2 W1 140.54(17) . .
C5 O3 W1 147.55(17) . .
O2 C1 C4 111.8(2) . .
O2 C1 C3 108.3(2) . .
C4 C1 C3 112.5(2) . .
O2 C1 C2 105.1(2) . .
C4 C1 C2 109.1(2) . .
C3 C1 C2 109.8(2) . .
F1 C2 F2 107.4(2) . .
F1 C2 F3 107.0(2) . .
F2 C2 F3 106.9(2) . .
F1 C2 C1 112.1(2) . .
F2 C2 C1 112.2(2) . .
F3 C2 C1 110.9(2) . .
C1 C3 H3A 109.5 . .
C1 C3 H3B 109.5 . .
H3A C3 H3B 109.5 . .
C1 C3 H3C 109.5 . .
H3A C3 H3C 109.5 . .
H3B C3 H3C 109.5 . .
C1 C4 H4A 109.5 . .
C1 C4 H4B 109.5 . .
H4A C4 H4B 109.5 . .
C1 C4 H4C 109.5 . .
H4A C4 H4C 109.5 . .
H4B C4 H4C 109.5 . .
O3 C5 C7 110.6(2) . .
O3 C5 C8 110.1(2) . .
C7 C5 C8 113.2(2) . .
O3 C5 C6 104.1(2) . .
C7 C5 C6 109.2(2) . .
C8 C5 C6 109.2(2) . .
F6 C6 F4 106.7(2) . .
F6 C6 F5 106.7(2) . .
F4 C6 F5 106.2(2) . .
F6 C6 C5 111.4(2) . .
F4 C6 C5 112.6(2) . .
F5 C6 C5 112.7(3) . .
C5 C7 H7A 109.5 . .
C5 C7 H7B 109.5 . .
H7A C7 H7B 109.5 . .
C5 C7 H7C 109.5 . .
H7A C7 H7C 109.5 . .
H7B C7 H7C 109.5 . .
C5 C8 H8A 109.5 . .
C5 C8 H8B 109.5 . .
H8A C8 H8B 109.5 . .
C5 C8 H8C 109.5 . .
H8A C8 H8C 109.5 . .
H8B C8 H8C 109.5 . .

loop_
_geom_bond_atom_site_label_1
_geom_bond_atom_site_label_2
_geom_bond_distance
_geom_bond_site_symmetry_2
W1 O1 1.700(3) .
W1 O3 1.8718(19) .
W1 O3 1.8718(19) 2
W1 O2 1.8995(18) .
W1 O2 1.8995(18) 2
F1 C2 1.335(3) .
F2 C2 1.342(3) .
F3 C2 1.347(3) .
F4 C6 1.341(4) .
F5 C6 1.342(3) .
F6 C6 1.335(3) .
O2 C1 1.429(3) .
O3 C5 1.425(3) .
C1 C4 1.523(4) .
C1 C3 1.523(4) .
C1 C2 1.529(4) .
C3 H3A 0.9800 .
C3 H3B 0.9800 .
C3 H3C 0.9800 .
C4 H4A 0.9800 .
C4 H4B 0.9800 .
C4 H4C 0.9800 .
C5 C7 1.508(4) .
C5 C8 1.517(4) .
C5 C6 1.531(4) .
C7 H7A 0.9800 .
C7 H7B 0.9800 .
C7 H7C 0.9800 .
C8 H8A 0.9800 .
C8 H8B 0.9800 .
C8 H8C 0.9800 .
